data_4325690
loop_
_publ_author_name
'Donald J. Darensbourg'
'Osit Karroonnirun'
'Stephanie J. Wilson'

_publ_section_title
;
 Ring-Opening Polymerization of Cyclic Esters and Trimethylene Carbonate
 Catalyzed by Aluminum Half-Salen Complexes
;
_journal_name_full 'Inorganic Chemistry'
_journal_page_first 6775
_journal_page_last 6787
_journal_paper_doi 10.1021/ic2008057
_journal_volume 50
_journal_year 2011
_chemical_formula_sum 'C40 H64 Al2 N2 O4'
_chemical_formula_weight 690.89
_chemical_name_systematic
; 
 ? 
;
_space_group_IT_number 60
_symmetry_cell_setting orthorhombic
_symmetry_space_group_name_Hall '-P 2n 2ab'
_symmetry_space_group_name_H-M 'P b c n'
_atom_sites_solution_hydrogens geom
_atom_sites_solution_primary direct
_atom_sites_solution_secondary difmap
_audit_creation_method SHELXL-97
_cell_angle_alpha 90.00
_cell_angle_beta 90.00
_cell_angle_gamma 90.00
_cell_formula_units_Z 12
_cell_length_a 32.810(7)
_cell_length_b 20.945(5)
_cell_length_c 17.910(4)
_cell_measurement_reflns_used 945
_cell_measurement_temperature 110(2)
_cell_measurement_theta_max 59.42
_cell_measurement_theta_min 2.69
_cell_volume 12308(5)
_computing_cell_refinement
;
 CELL-NOW (Sheldrick, 2003) and SAINT (BRUKER-NONIUS, 2003)
;
_computing_data_collection 'FRAMBO (BRUKERR-NONIUS, 2003)'
_computing_data_reduction 'Bruker SAINT'
_computing_molecular_graphics 'X-SEED (Barbour, 2001)'
_computing_publication_material 'Bruker SHELXTL'
_computing_structure_refinement 'SHELXL-97 (Sheldrick, 1997)'
_computing_structure_solution 'SHELXS-97 (Sheldrick, 1990)'
_diffrn_ambient_temperature 110(2)
_diffrn_measured_fraction_theta_full 0.984
_diffrn_measured_fraction_theta_max 0.984
_diffrn_measurement_device_type 'BRUKER GADDS D8 Discover'
_diffrn_measurement_method 'phi and omega scans'
_diffrn_radiation_monochromator graphite
_diffrn_radiation_source 'fine-focus sealed tube'
_diffrn_radiation_type CuK\a
_diffrn_radiation_wavelength 1.54178
_diffrn_reflns_av_R_equivalents 0.0715
_diffrn_reflns_av_sigmaI/netI 0.0742
_diffrn_reflns_limit_h_max 36
_diffrn_reflns_limit_h_min -36
_diffrn_reflns_limit_k_max 23
_diffrn_reflns_limit_k_min -23
_diffrn_reflns_limit_l_max 20
_diffrn_reflns_limit_l_min -19
_diffrn_reflns_number 71247
_diffrn_reflns_theta_full 60.54
_diffrn_reflns_theta_max 60.54
_diffrn_reflns_theta_min 2.50
_exptl_absorpt_coefficient_mu 0.940
_exptl_absorpt_correction_T_max 0.8719
_exptl_absorpt_correction_T_min 0.8343
_exptl_absorpt_correction_type multi-scan
_exptl_absorpt_process_details 'SADABS; (Sheldrick, 2006)'
_exptl_crystal_colour Yellow
_exptl_crystal_density_diffrn 1.119
_exptl_crystal_description Block
_exptl_crystal_F_000 4512
_exptl_crystal_size_max 0.20
_exptl_crystal_size_mid 0.16
_exptl_crystal_size_min 0.15
_refine_diff_density_max 0.734
_refine_diff_density_min -0.755
_refine_diff_density_rms 0.077
_refine_ls_extinction_method none
_refine_ls_goodness_of_fit_ref 1.066
_refine_ls_hydrogen_treatment constr
_refine_ls_matrix_type full
_refine_ls_number_parameters 696
_refine_ls_number_reflns 9145
_refine_ls_number_restraints 34
_refine_ls_restrained_S_all 1.075
_refine_ls_R_factor_all 0.1077
_refine_ls_R_factor_gt 0.0873
_refine_ls_shift/su_max 0.000
_refine_ls_shift/su_mean 0.000
_refine_ls_structure_factor_coef Fsqd
_refine_ls_weighting_details 'calc w=1/[\s^2^(Fo^2^)+(0.0554P)^2^+45.6580P] where P=(Fo^2^+2Fc^2^)/3'
_refine_ls_weighting_scheme calc
_refine_ls_wR_factor_gt 0.2201
_refine_ls_wR_factor_ref 0.2348
_reflns_number_gt 6978
_reflns_number_total 9145
_reflns_threshold_expression >2sigma(I)
_cod_data_source_file ic2008057_si_002_3.cif
_cod_data_source_block propylcisortho
_cod_database_code 4325690

loop_
_symmetry_equiv_pos_as_xyz
'x, y, z'
'-x+1/2, -y+1/2, z+1/2'
'-x, y, -z+1/2'
'x+1/2, -y+1/2, -z'
'-x, -y, -z'
'x-1/2, y-1/2, -z-1/2'
'x, -y, z-1/2'
'-x-1/2, y-1/2, z'

loop_
_atom_site_label
_atom_site_type_symbol
_atom_site_fract_x
_atom_site_fract_y
_atom_site_fract_z
_atom_site_U_iso_or_equiv
_atom_site_adp_type
_atom_site_occupancy
_atom_site_symmetry_multiplicity
_atom_site_calc_flag
_atom_site_refinement_flags
_atom_site_disorder_assembly
_atom_site_disorder_group
Al1 Al 0.49127(4) 0.24818(6) 0.16939(7) 0.0252(3) Uani 1 1 d . . .
Al2 Al 0.15329(4) 0.24110(6) 0.15165(9) 0.0358(4) Uani 1 1 d . . .
Al3 Al 0.17336(4) 0.23983(6) 0.31223(8) 0.0356(4) Uani 1 1 d . . .
O1 O 0.45614(8) 0.30550(13) 0.13174(15) 0.0264(7) Uani 1 1 d . . .
O2 O 0.53430(8) 0.25656(13) 0.23502(15) 0.0274(7) Uani 1 1 d . . .
O3 O 0.11993(9) 0.30286(14) 0.11900(18) 0.0352(8) Uani 1 1 d . . .
O4 O 0.19727(9) 0.24722(14) 0.21554(18) 0.0367(8) Uani 1 1 d . . .
O5 O 0.20798(9) 0.29971(14) 0.34607(18) 0.0369(8) Uani 1 1 d . . .
O6 O 0.12919(9) 0.24725(14) 0.24923(19) 0.0372(8) Uani 1 1 d . . .
N1 N 0.53014(11) 0.26909(17) 0.08464(19) 0.0291(8) Uani 1 1 d . . .
N2 N 0.19143(11) 0.26078(18) 0.0656(2) 0.0361(9) Uani 1 1 d . . .
N3 N 0.13612(12) 0.25966(18) 0.3992(2) 0.0390(10) Uani 1 1 d . . .
C1 C 0.45472(12) 0.34435(19) 0.0734(2) 0.0222(9) Uani 1 1 d . . .
C2 C 0.48717(12) 0.3463(2) 0.0210(2) 0.0243(9) Uani 1 1 d . . .
C3 C 0.48640(13) 0.3890(2) -0.0398(2) 0.0253(9) Uani 1 1 d . . .
H3 H 0.5084 0.3888 -0.0742 0.030 Uiso 1 1 calc R . .
C4 C 0.45474(13) 0.43082(19) -0.0507(2) 0.0245(9) Uani 1 1 d . . .
C5 C 0.42242(13) 0.4274(2) 0.0009(2) 0.0255(9) Uani 1 1 d . . .
H5 H 0.3999 0.4552 -0.0064 0.031 Uiso 1 1 calc R . .
C6 C 0.42105(12) 0.38610(19) 0.0620(2) 0.0235(9) Uani 1 1 d . . .
C7 C 0.38477(13) 0.3857(2) 0.1157(3) 0.0347(11) Uani 1 1 d . . .
C8 C 0.35266(16) 0.4361(3) 0.0950(3) 0.0594(17) Uani 1 1 d . . .
H8A H 0.3648 0.4787 0.0981 0.089 Uiso 1 1 calc R . .
H8B H 0.3297 0.4332 0.1298 0.089 Uiso 1 1 calc R . .
H8C H 0.3430 0.4284 0.0440 0.089 Uiso 1 1 calc R . .
C9 C 0.36394(14) 0.3201(2) 0.1132(3) 0.0415(12) Uani 1 1 d . . .
H9A H 0.3511 0.3140 0.0643 0.062 Uiso 1 1 calc R . .
H9B H 0.3431 0.3177 0.1523 0.062 Uiso 1 1 calc R . .
H9C H 0.3843 0.2865 0.1213 0.062 Uiso 1 1 calc R . .
C10 C 0.39914(15) 0.4013(2) 0.1961(3) 0.0405(12) Uani 1 1 d . . .
H10A H 0.4203 0.3708 0.2112 0.061 Uiso 1 1 calc R . .
H10B H 0.3760 0.3982 0.2305 0.061 Uiso 1 1 calc R . .
H10C H 0.4103 0.4447 0.1976 0.061 Uiso 1 1 calc R . .
C11 C 0.45432(14) 0.4777(2) -0.1169(2) 0.0301(10) Uani 1 1 d . . .
C12 C 0.43737(19) 0.4434(3) -0.1847(3) 0.0551(16) Uani 1 1 d . . .
H12A H 0.4091 0.4306 -0.1750 0.083 Uiso 1 1 calc R . .
H12B H 0.4539 0.4054 -0.1950 0.083 Uiso 1 1 calc R . .
H12C H 0.4382 0.4720 -0.2280 0.083 Uiso 1 1 calc R . .
C13 C 0.42899(16) 0.5367(2) -0.0992(3) 0.0464(13) Uani 1 1 d . . .
H13A H 0.4312 0.5673 -0.1404 0.070 Uiso 1 1 calc R . .
H13B H 0.4390 0.5564 -0.0532 0.070 Uiso 1 1 calc R . .
H13C H 0.4004 0.5244 -0.0928 0.070 Uiso 1 1 calc R . .
C14 C 0.49757(15) 0.5010(2) -0.1353(3) 0.0425(12) Uani 1 1 d . . .
H14A H 0.4963 0.5322 -0.1759 0.064 Uiso 1 1 calc R . .
H14B H 0.5144 0.4646 -0.1508 0.064 Uiso 1 1 calc R . .
H14C H 0.5096 0.5209 -0.0910 0.064 Uiso 1 1 calc R . .
C15 C 0.52303(13) 0.3077(2) 0.0306(2) 0.0281(10) Uani 1 1 d . . .
H15 H 0.5435 0.3111 -0.0067 0.034 Uiso 1 1 calc R . .
C16 C 0.57044(14) 0.2382(2) 0.0853(3) 0.0359(11) Uani 1 1 d . . .
H16A H 0.5855 0.2491 0.0390 0.043 Uiso 1 1 calc R . .
H16B H 0.5672 0.1912 0.0873 0.043 Uiso 1 1 calc R . .
C17 C 0.59422(13) 0.2610(2) 0.1530(3) 0.0354(11) Uani 1 1 d . . .
H17A H 0.6227 0.2457 0.1492 0.043 Uiso 1 1 calc R . .
H17B H 0.5948 0.3083 0.1533 0.043 Uiso 1 1 calc R . .
C18 C 0.57596(13) 0.2375(2) 0.2258(2) 0.0332(11) Uani 1 1 d . . .
H18A H 0.5776 0.1903 0.2274 0.040 Uiso 1 1 calc R . .
H18B H 0.5922 0.2544 0.2680 0.040 Uiso 1 1 calc R . .
C19 C 0.47855(15) 0.1584(2) 0.1410(3) 0.0388(12) Uani 1 1 d . . .
H19A H 0.5033 0.1391 0.1187 0.047 Uiso 1 1 calc R . .
H19B H 0.4721 0.1342 0.1870 0.047 Uiso 1 1 calc R . .
C20 C 0.44369(18) 0.1504(3) 0.0869(3) 0.0619(17) Uani 1 1 d . . .
H20A H 0.4185 0.1661 0.1098 0.093 Uiso 1 1 calc R . .
H20B H 0.4406 0.1052 0.0743 0.093 Uiso 1 1 calc R . .
H20C H 0.4493 0.1749 0.0414 0.093 Uiso 1 1 calc R . .
C21 C 0.11863(13) 0.3433(2) 0.0623(3) 0.0326(11) Uani 1 1 d . . .
C22 C 0.14989(14) 0.3427(2) 0.0074(3) 0.0344(11) Uani 1 1 d . . .
C23 C 0.14841(15) 0.3855(2) -0.0529(3) 0.0397(12) Uani 1 1 d . . .
H23 H 0.1695 0.3844 -0.0892 0.048 Uiso 1 1 calc R . .
C24 C 0.11740(17) 0.4290(2) -0.0612(3) 0.0458(13) Uani 1 1 d . A .
C25 C 0.08699(16) 0.4282(2) -0.0065(3) 0.0425(12) Uani 1 1 d . . .
H25 H 0.0652 0.4577 -0.0116 0.051 Uiso 1 1 calc R . .
C26 C 0.08627(14) 0.3876(2) 0.0545(3) 0.0363(11) Uani 1 1 d . . .
C27 C 0.05148(16) 0.3896(2) 0.1117(3) 0.0467(13) Uani 1 1 d . . .
C28 C 0.02125(19) 0.4439(3) 0.0956(4) 0.074(2) Uani 1 1 d . . .
H28A H 0.0355 0.4849 0.0980 0.110 Uiso 1 1 calc R . .
H28B H -0.0006 0.4432 0.1329 0.110 Uiso 1 1 calc R . .
H28C H 0.0096 0.4381 0.0457 0.110 Uiso 1 1 calc R . .
C29 C 0.02748(15) 0.3266(3) 0.1080(3) 0.0546(15) Uani 1 1 d . . .
H29A H 0.0146 0.3226 0.0588 0.082 Uiso 1 1 calc R . .
H29B H 0.0065 0.3264 0.1468 0.082 Uiso 1 1 calc R . .
H29C H 0.0461 0.2907 0.1158 0.082 Uiso 1 1 calc R . .
C30 C 0.06882(17) 0.4005(3) 0.1912(3) 0.0519(14) Uani 1 1 d . . .
H30A H 0.0867 0.3648 0.2047 0.078 Uiso 1 1 calc R . .
H30B H 0.0463 0.4032 0.2270 0.078 Uiso 1 1 calc R . .
H30C H 0.0844 0.4403 0.1922 0.078 Uiso 1 1 calc R . .
C31 C 0.1151(2) 0.4756(3) -0.1272(3) 0.0632(17) Uani 1 1 d D . .
C32 C 0.0997(5) 0.4411(6) -0.1945(6) 0.066(3) Uani 0.513(11) 1 d PDU A 1
H32A H 0.0706 0.4322 -0.1884 0.099 Uiso 0.513(11) 1 calc PR A 1
H32B H 0.1146 0.4009 -0.2005 0.099 Uiso 0.513(11) 1 calc PR A 1
H32C H 0.1038 0.4678 -0.2389 0.099 Uiso 0.513(11) 1 calc PR A 1
C33 C 0.105(2) 0.542(2) -0.101(6) 0.063(9) Uani 0.513(11) 1 d PD A 1
H33A H 0.0994 0.5696 -0.1441 0.094 Uiso 0.513(11) 1 calc PR A 1
H33B H 0.1273 0.5596 -0.0718 0.094 Uiso 0.513(11) 1 calc PR A 1
H33C H 0.0801 0.5405 -0.0695 0.094 Uiso 0.513(11) 1 calc PR A 1
C34 C 0.1609(4) 0.4969(9) -0.1457(9) 0.082(4) Uani 0.513(11) 1 d PDU A 1
H34A H 0.1765 0.4597 -0.1628 0.122 Uiso 0.513(11) 1 calc PR A 1
H34B H 0.1736 0.5146 -0.1007 0.122 Uiso 0.513(11) 1 calc PR A 1
H34C H 0.1606 0.5294 -0.1851 0.122 Uiso 0.513(11) 1 calc PR A 1
C35 C 0.18479(14) 0.3015(2) 0.0139(3) 0.0358(11) Uani 1 1 d . . .
H35 H 0.2049 0.3049 -0.0240 0.043 Uiso 1 1 calc R . .
C36 C 0.23111(14) 0.2280(3) 0.0646(3) 0.0446(13) Uani 1 1 d . . .
H36A H 0.2456 0.2376 0.0174 0.054 Uiso 1 1 calc R . .
H36B H 0.2270 0.1812 0.0677 0.054 Uiso 1 1 calc R . .
C37 C 0.25630(14) 0.2507(3) 0.1307(3) 0.0449(13) Uani 1 1 d . . .
H37A H 0.2845 0.2344 0.1255 0.054 Uiso 1 1 calc R . .
H37B H 0.2575 0.2979 0.1302 0.054 Uiso 1 1 calc R . .
C38 C 0.23900(14) 0.2287(3) 0.2048(3) 0.0452(13) Uani 1 1 d . . .
H38A H 0.2410 0.1816 0.2077 0.054 Uiso 1 1 calc R . .
H38B H 0.2557 0.2467 0.2457 0.054 Uiso 1 1 calc R . .
C39 C 0.1352(2) 0.1534(2) 0.1227(3) 0.0606(16) Uani 1 1 d U . .
H39A H 0.1498 0.1229 0.1554 0.073 Uiso 1 1 calc R . .
H39B H 0.1059 0.1500 0.1354 0.073 Uiso 1 1 calc R . .
C40 C 0.1400(2) 0.1298(3) 0.0435(4) 0.077(2) Uani 1 1 d U . .
H40A H 0.1287 0.1615 0.0090 0.115 Uiso 1 1 calc R . .
H40B H 0.1254 0.0893 0.0376 0.115 Uiso 1 1 calc R . .
H40C H 0.1690 0.1235 0.0326 0.115 Uiso 1 1 calc R . .
C41 C 0.20965(13) 0.3400(2) 0.4030(3) 0.0334(11) Uani 1 1 d . . .
C42 C 0.17937(13) 0.3392(2) 0.4588(3) 0.0342(11) Uani 1 1 d . . .
C43 C 0.18086(15) 0.3821(2) 0.5195(3) 0.0403(12) Uani 1 1 d . . .
H43 H 0.1602 0.3801 0.5566 0.048 Uiso 1 1 calc R . .
C44 C 0.21140(15) 0.4266(2) 0.5264(3) 0.0418(12) Uani 1 1 d . B .
C45 C 0.24121(15) 0.4263(2) 0.4699(3) 0.0423(12) Uani 1 1 d . . .
H45 H 0.2627 0.4565 0.4735 0.051 Uiso 1 1 calc R . .
C46 C 0.24154(14) 0.3850(2) 0.4093(3) 0.0364(11) Uani 1 1 d . . .
C47 C 0.27559(15) 0.3885(2) 0.3500(3) 0.0448(13) Uani 1 1 d . . .
C48 C 0.30517(18) 0.4441(3) 0.3644(4) 0.0689(19) Uani 1 1 d . . .
H48A H 0.3195 0.4370 0.4117 0.103 Uiso 1 1 calc R . .
H48B H 0.2898 0.4842 0.3671 0.103 Uiso 1 1 calc R . .
H48C H 0.3250 0.4465 0.3237 0.103 Uiso 1 1 calc R . .
C49 C 0.30040(15) 0.3264(2) 0.3522(3) 0.0511(14) Uani 1 1 d . . .
H49A H 0.3167 0.3252 0.3980 0.077 Uiso 1 1 calc R . .
H49B H 0.3185 0.3246 0.3087 0.077 Uiso 1 1 calc R . .
H49C H 0.2818 0.2898 0.3514 0.077 Uiso 1 1 calc R . .
C50 C 0.25699(17) 0.3990(2) 0.2724(3) 0.0502(14) Uani 1 1 d . . .
H50A H 0.2789 0.4034 0.2355 0.075 Uiso 1 1 calc R . .
H50B H 0.2404 0.4379 0.2727 0.075 Uiso 1 1 calc R . .
H50C H 0.2398 0.3623 0.2593 0.075 Uiso 1 1 calc R . .
C51 C 0.21348(18) 0.4739(2) 0.5916(3) 0.0520(14) Uani 1 1 d D . .
C52 C 0.2333(4) 0.4434(4) 0.6573(4) 0.099(4) Uani 0.815(9) 1 d PD B 1
H52A H 0.2620 0.4349 0.6459 0.148 Uiso 0.815(9) 1 calc PR B 1
H52B H 0.2194 0.4031 0.6688 0.148 Uiso 0.815(9) 1 calc PR B 1
H52C H 0.2315 0.4721 0.7004 0.148 Uiso 0.815(9) 1 calc PR B 1
C53 C 0.2341(2) 0.5363(3) 0.5700(4) 0.0489(18) Uani 0.815(9) 1 d PD B 1
H53A H 0.2308 0.5674 0.6104 0.073 Uiso 0.815(9) 1 calc PR B 1
H53B H 0.2217 0.5530 0.5243 0.073 Uiso 0.815(9) 1 calc PR B 1
H53C H 0.2632 0.5287 0.5614 0.073 Uiso 0.815(9) 1 calc PR B 1
C54 C 0.1689(2) 0.4949(3) 0.6145(4) 0.060(2) Uani 0.815(9) 1 d PD B 1
H54A H 0.1536 0.4576 0.6318 0.090 Uiso 0.815(9) 1 calc PR B 1
H54B H 0.1551 0.5136 0.5712 0.090 Uiso 0.815(9) 1 calc PR B 1
H54C H 0.1704 0.5266 0.6547 0.090 Uiso 0.815(9) 1 calc PR B 1
C55 C 0.14397(14) 0.2988(2) 0.4525(3) 0.0388(12) Uani 1 1 d . . .
H55 H 0.1245 0.3014 0.4916 0.047 Uiso 1 1 calc R . .
C56 C 0.09635(16) 0.2278(3) 0.4008(3) 0.0487(14) Uani 1 1 d . . .
H56A H 0.0820 0.2379 0.4480 0.058 Uiso 1 1 calc R . .
H56B H 0.1001 0.1809 0.3980 0.058 Uiso 1 1 calc R . .
C57 C 0.07125(15) 0.2509(3) 0.3345(3) 0.0482(14) Uani 1 1 d . . .
H57A H 0.0429 0.2354 0.3402 0.058 Uiso 1 1 calc R . .
H57B H 0.0705 0.2981 0.3350 0.058 Uiso 1 1 calc R . .
C58 C 0.08750(14) 0.2288(2) 0.2602(3) 0.0428(12) Uani 1 1 d . . .
H58A H 0.0853 0.1817 0.2572 0.051 Uiso 1 1 calc R . .
H58B H 0.0706 0.2472 0.2198 0.051 Uiso 1 1 calc R . .
C59 C 0.18768(17) 0.1508(2) 0.3404(3) 0.0489(13) Uani 1 1 d . . .
H59A H 0.1626 0.1289 0.3574 0.059 Uiso 1 1 calc R . .
H59B H 0.1975 0.1283 0.2953 0.059 Uiso 1 1 calc R . .
C60 C 0.2187(3) 0.1447(3) 0.3992(5) 0.114(4) Uani 1 1 d . . .
H60A H 0.2437 0.1667 0.3836 0.171 Uiso 1 1 calc R . .
H60B H 0.2246 0.0994 0.4078 0.171 Uiso 1 1 calc R . .
H60C H 0.2086 0.1640 0.4455 0.171 Uiso 1 1 calc R . .
C32A C 0.0749(5) 0.4554(7) -0.1731(8) 0.066(3) Uani 0.487(11) 1 d PD A 2
H32D H 0.0508 0.4619 -0.1418 0.099 Uiso 0.487(11) 1 calc PR A 2
H32E H 0.0768 0.4103 -0.1873 0.099 Uiso 0.487(11) 1 calc PR A 2
H32F H 0.0727 0.4817 -0.2182 0.099 Uiso 0.487(11) 1 calc PR A 2
C33A C 0.096(2) 0.539(2) -0.106(6) 0.063(9) Uani 0.487(11) 1 d PD A 2
H33D H 0.0984 0.5688 -0.1474 0.094 Uiso 0.487(11) 1 calc PR A 2
H33E H 0.1091 0.5558 -0.0616 0.094 Uiso 0.487(11) 1 calc PR A 2
H33F H 0.0666 0.5317 -0.0954 0.094 Uiso 0.487(11) 1 calc PR A 2
C34A C 0.1513(5) 0.4747(9) -0.1797(9) 0.082(4) Uani 0.487(11) 1 d PD A 2
H34D H 0.1540 0.4322 -0.2019 0.122 Uiso 0.487(11) 1 calc PR A 2
H34E H 0.1761 0.4852 -0.1520 0.122 Uiso 0.487(11) 1 calc PR A 2
H34F H 0.1471 0.5063 -0.2194 0.122 Uiso 0.487(11) 1 calc PR A 2
C52A C 0.2568(7) 0.4553(16) 0.624(2) 0.099(4) Uani 0.185(9) 1 d PD B 2
H52D H 0.2774 0.4591 0.5851 0.148 Uiso 0.185(9) 1 calc PR B 2
H52E H 0.2560 0.4113 0.6427 0.148 Uiso 0.185(9) 1 calc PR B 2
H52F H 0.2636 0.4841 0.6657 0.148 Uiso 0.185(9) 1 calc PR B 2
C53A C 0.2142(9) 0.5406(9) 0.570(2) 0.0489(18) Uani 0.185(9) 1 d PD B 2
H53D H 0.2223 0.5665 0.6135 0.073 Uiso 0.185(9) 1 calc PR B 2
H53E H 0.1870 0.5536 0.5538 0.073 Uiso 0.185(9) 1 calc PR B 2
H53F H 0.2338 0.5468 0.5298 0.073 Uiso 0.185(9) 1 calc PR B 2
C54A C 0.1839(9) 0.4586(13) 0.6556(15) 0.060(2) Uani 0.185(9) 1 d PD B 2
H54D H 0.1885 0.4147 0.6727 0.090 Uiso 0.185(9) 1 calc PR B 2
H54E H 0.1558 0.4630 0.6378 0.090 Uiso 0.185(9) 1 calc PR B 2
H54F H 0.1886 0.4883 0.6970 0.090 Uiso 0.185(9) 1 calc PR B 2

loop_
_atom_site_aniso_label
_atom_site_aniso_U_11
_atom_site_aniso_U_22
_atom_site_aniso_U_33
_atom_site_aniso_U_23
_atom_site_aniso_U_13
_atom_site_aniso_U_12
Al1 0.0312(7) 0.0278(7) 0.0167(6) -0.0009(5) -0.0077(5) 0.0011(5)
Al2 0.0322(7) 0.0259(7) 0.0492(9) 0.0005(6) 0.0063(6) -0.0009(6)
Al3 0.0386(8) 0.0238(7) 0.0445(9) 0.0032(6) 0.0069(7) 0.0030(6)
O1 0.0295(15) 0.0313(16) 0.0184(14) 0.0055(12) -0.0028(12) -0.0003(13)
O2 0.0281(15) 0.0350(17) 0.0190(15) -0.0037(12) -0.0060(12) 0.0037(13)
O3 0.0300(16) 0.0297(17) 0.046(2) 0.0027(15) 0.0070(15) -0.0040(13)
O4 0.0306(17) 0.0338(18) 0.046(2) 0.0000(15) 0.0070(15) 0.0052(14)
O5 0.0364(18) 0.0296(17) 0.045(2) -0.0021(15) 0.0105(15) 0.0041(14)
O6 0.0316(17) 0.0320(17) 0.048(2) 0.0067(15) 0.0078(15) 0.0000(14)
N1 0.033(2) 0.032(2) 0.0218(19) -0.0039(16) -0.0050(16) 0.0087(16)
N2 0.033(2) 0.031(2) 0.044(2) -0.0063(19) 0.0052(18) 0.0002(17)
N3 0.043(2) 0.030(2) 0.044(2) 0.0062(19) 0.012(2) -0.0053(18)
C1 0.029(2) 0.024(2) 0.014(2) -0.0030(17) -0.0038(17) -0.0040(17)
C2 0.030(2) 0.029(2) 0.014(2) -0.0060(17) -0.0036(18) 0.0015(18)
C3 0.032(2) 0.032(2) 0.012(2) -0.0059(18) 0.0026(18) -0.0022(19)
C4 0.037(2) 0.027(2) 0.0090(19) -0.0043(16) -0.0013(18) -0.0035(19)
C5 0.028(2) 0.028(2) 0.021(2) -0.0004(18) -0.0040(18) 0.0016(18)
C6 0.025(2) 0.027(2) 0.019(2) -0.0025(17) 0.0002(17) -0.0026(18)
C7 0.030(2) 0.037(3) 0.037(3) 0.013(2) 0.007(2) 0.004(2)
C8 0.040(3) 0.071(4) 0.067(4) 0.033(3) 0.028(3) 0.023(3)
C9 0.030(3) 0.056(3) 0.039(3) 0.010(2) -0.001(2) -0.008(2)
C10 0.048(3) 0.042(3) 0.032(3) -0.006(2) 0.016(2) -0.002(2)
C11 0.047(3) 0.028(2) 0.015(2) 0.0019(18) -0.004(2) 0.000(2)
C12 0.083(4) 0.048(3) 0.034(3) 0.014(2) -0.022(3) -0.023(3)
C13 0.059(3) 0.039(3) 0.041(3) 0.018(2) 0.012(3) 0.005(2)
C14 0.049(3) 0.043(3) 0.036(3) 0.005(2) 0.007(2) -0.004(2)
C15 0.033(2) 0.034(2) 0.017(2) -0.0100(19) -0.0010(18) 0.0032(19)
C16 0.038(3) 0.043(3) 0.027(2) -0.005(2) -0.004(2) 0.015(2)
C17 0.027(2) 0.043(3) 0.036(3) -0.011(2) -0.001(2) 0.009(2)
C18 0.031(2) 0.039(3) 0.029(2) -0.008(2) -0.006(2) 0.009(2)
C19 0.050(3) 0.033(3) 0.034(3) 0.000(2) -0.014(2) 0.001(2)
C20 0.070(4) 0.051(3) 0.065(4) -0.005(3) -0.031(3) -0.012(3)
C21 0.033(2) 0.023(2) 0.042(3) -0.005(2) -0.001(2) -0.0087(19)
C22 0.033(3) 0.028(2) 0.042(3) -0.003(2) 0.001(2) -0.008(2)
C23 0.049(3) 0.036(3) 0.034(3) 0.002(2) 0.007(2) -0.014(2)
C24 0.067(4) 0.029(3) 0.041(3) 0.005(2) -0.001(3) -0.006(3)
C25 0.052(3) 0.030(3) 0.046(3) 0.002(2) -0.001(3) 0.002(2)
C26 0.041(3) 0.024(2) 0.045(3) -0.006(2) 0.001(2) -0.004(2)
C27 0.045(3) 0.040(3) 0.054(3) -0.001(2) 0.009(3) 0.009(2)
C28 0.073(4) 0.067(4) 0.081(5) 0.011(4) 0.023(4) 0.034(3)
C29 0.032(3) 0.061(4) 0.071(4) -0.005(3) 0.008(3) -0.003(3)
C30 0.060(3) 0.042(3) 0.054(3) -0.010(3) 0.011(3) -0.004(3)
C31 0.103(5) 0.036(3) 0.050(3) 0.013(3) 0.001(3) -0.007(3)
C32 0.125(10) 0.033(5) 0.039(6) 0.000(4) 0.000(6) -0.008(6)
C33 0.09(2) 0.041(5) 0.061(12) 0.017(5) -0.021(19) -0.015(10)
C34 0.113(7) 0.075(8) 0.056(7) 0.027(6) 0.020(6) 0.011(6)
C35 0.034(3) 0.035(3) 0.039(3) -0.006(2) 0.006(2) -0.011(2)
C36 0.037(3) 0.047(3) 0.049(3) -0.011(2) 0.006(2) 0.009(2)
C37 0.029(3) 0.053(3) 0.052(3) -0.013(3) 0.005(2) 0.008(2)
C38 0.031(3) 0.048(3) 0.056(3) -0.011(3) -0.002(2) 0.013(2)
C39 0.080(4) 0.032(3) 0.070(4) -0.003(3) 0.024(3) -0.007(3)
C40 0.094(5) 0.061(4) 0.076(4) -0.001(3) -0.023(4) -0.016(4)
C41 0.033(3) 0.021(2) 0.045(3) 0.005(2) 0.010(2) 0.0080(19)
C42 0.034(3) 0.027(2) 0.041(3) 0.004(2) 0.010(2) 0.006(2)
C43 0.041(3) 0.032(3) 0.049(3) 0.007(2) 0.016(2) 0.003(2)
C44 0.044(3) 0.027(3) 0.054(3) -0.001(2) 0.007(3) 0.002(2)
C45 0.041(3) 0.026(3) 0.060(3) 0.006(2) 0.012(3) -0.004(2)
C46 0.034(3) 0.021(2) 0.054(3) 0.002(2) 0.010(2) 0.0048(19)
C47 0.038(3) 0.031(3) 0.065(4) 0.000(2) 0.019(3) -0.003(2)
C48 0.057(4) 0.050(4) 0.099(5) -0.017(3) 0.042(4) -0.022(3)
C49 0.033(3) 0.047(3) 0.074(4) -0.011(3) 0.012(3) 0.004(2)
C50 0.058(3) 0.039(3) 0.053(3) 0.009(2) 0.027(3) 0.007(3)
C51 0.067(4) 0.034(3) 0.055(3) -0.003(3) 0.009(3) -0.002(3)
C52 0.204(13) 0.047(5) 0.045(5) -0.011(4) -0.028(6) 0.045(7)
C53 0.036(4) 0.037(3) 0.074(4) -0.010(3) 0.004(4) 0.005(3)
C54 0.071(5) 0.039(4) 0.071(5) -0.014(3) 0.028(4) -0.002(3)
C55 0.039(3) 0.034(3) 0.043(3) 0.010(2) 0.014(2) 0.001(2)
C56 0.050(3) 0.042(3) 0.055(3) 0.003(3) 0.017(3) -0.017(2)
C57 0.035(3) 0.045(3) 0.065(4) 0.012(3) 0.016(3) -0.010(2)
C58 0.035(3) 0.042(3) 0.052(3) 0.011(2) 0.012(2) -0.009(2)
C59 0.056(3) 0.034(3) 0.057(3) 0.001(2) -0.002(3) 0.005(2)
C60 0.151(8) 0.049(4) 0.142(8) -0.010(5) -0.092(7) 0.026(5)
C32A 0.125(10) 0.033(5) 0.039(6) 0.000(4) 0.000(6) -0.008(6)
C33A 0.09(2) 0.041(5) 0.061(12) 0.017(5) -0.021(19) -0.015(10)
C34A 0.113(7) 0.075(8) 0.056(7) 0.027(6) 0.020(6) 0.011(6)
C52A 0.204(13) 0.047(5) 0.045(5) -0.011(4) -0.028(6) 0.045(7)
C53A 0.036(4) 0.037(3) 0.074(4) -0.010(3) 0.004(4) 0.005(3)
C54A 0.071(5) 0.039(4) 0.071(5) -0.014(3) 0.028(4) -0.002(3)

loop_
_atom_type_symbol
_atom_type_description
_atom_type_scat_dispersion_real
_atom_type_scat_dispersion_imag
_atom_type_scat_source
C C 0.0181 0.0091 'International Tables Vol C Tables 4.2.6.8 and 6.1.1.4'
H H 0.0000 0.0000 'International Tables Vol C Tables 4.2.6.8 and 6.1.1.4'
N N 0.0311 0.0180 'International Tables Vol C Tables 4.2.6.8 and 6.1.1.4'
O O 0.0492 0.0322 'International Tables Vol C Tables 4.2.6.8 and 6.1.1.4'
Al Al 0.2130 0.2455 'International Tables Vol C Tables 4.2.6.8 and 6.1.1.4'

loop_
_geom_angle_atom_site_label_1
_geom_angle_atom_site_label_2
_geom_angle_atom_site_label_3
_geom_angle
_geom_angle_site_symmetry_1
_geom_angle_site_symmetry_3
O1 Al1 O2 131.81(14) . .
O1 Al1 O2 89.61(13) . 3_655
O2 Al1 O2 75.94(14) . 3_655
O1 Al1 C19 113.62(17) . .
O2 Al1 C19 114.37(17) . .
O2 Al1 C19 102.88(18) 3_655 .
O1 Al1 N1 88.75(14) . .
O2 Al1 N1 88.58(14) . .
O2 Al1 N1 157.52(15) 3_655 .
C19 Al1 N1 98.31(19) . .
O1 Al1 Al1 119.55(10) . 3_655
O2 Al1 Al1 39.32(9) . 3_655
O2 Al1 Al1 37.64(9) 3_655 3_655
C19 Al1 Al1 106.92(14) . 3_655
N1 Al1 Al1 127.67(12) . 3_655
O3 Al2 O4 129.01(15) . .
O3 Al2 O6 89.84(15) . .
O4 Al2 O6 75.72(15) . .
O3 Al2 C39 113.4(2) . .
O4 Al2 C39 117.2(2) . .
O6 Al2 C39 100.1(2) . .
O3 Al2 N2 88.98(16) . .
O4 Al2 N2 88.54(16) . .
O6 Al2 N2 158.62(16) . .
C39 Al2 N2 100.0(2) . .
O3 Al2 Al3 117.44(12) . .
O4 Al2 Al3 38.92(10) . .
O6 Al2 Al3 37.47(10) . .
C39 Al2 Al3 108.11(19) . .
N2 Al2 Al3 127.23(13) . .
O5 Al3 O6 130.12(15) . .
O5 Al3 O4 89.40(15) . .
O6 Al3 O4 76.16(15) . .
O5 Al3 C59 114.8(2) . .
O6 Al3 C59 114.9(2) . .
O4 Al3 C59 102.1(2) . .
O5 Al3 N3 88.79(16) . .
O6 Al3 N3 88.79(16) . .
O4 Al3 N3 158.56(16) . .
C59 Al3 N3 98.0(2) . .
O5 Al3 Al2 117.61(12) . .
O6 Al3 Al2 39.38(10) . .
O4 Al3 Al2 37.45(10) . .
C59 Al3 Al2 108.00(17) . .
N3 Al3 Al2 127.85(14) . .
C1 O1 Al1 136.8(3) . .
C18 O2 Al1 129.0(3) . .
C18 O2 Al1 119.7(2) . 3_655
Al1 O2 Al1 103.04(14) . 3_655
C21 O3 Al2 137.1(3) . .
C38 O4 Al2 130.0(3) . .
C38 O4 Al3 119.5(3) . .
Al2 O4 Al3 103.63(15) . .
C41 O5 Al3 136.9(3) . .
C58 O6 Al3 130.0(3) . .
C58 O6 Al2 119.9(3) . .
Al3 O6 Al2 103.15(15) . .
C15 N1 C16 116.5(4) . .
C15 N1 Al1 125.9(3) . .
C16 N1 Al1 117.6(3) . .
C35 N2 C36 117.0(4) . .
C35 N2 Al2 125.5(3) . .
C36 N2 Al2 117.4(3) . .
C55 N3 C56 117.0(4) . .
C55 N3 Al3 125.6(3) . .
C56 N3 Al3 117.4(3) . .
O1 C1 C2 120.8(4) . .
O1 C1 C6 121.1(4) . .
C2 C1 C6 118.1(4) . .
C3 C2 C1 121.0(4) . .
C3 C2 C15 117.6(4) . .
C1 C2 C15 121.3(4) . .
C4 C3 C2 121.9(4) . .
C4 C3 H3 119.0 . .
C2 C3 H3 119.0 . .
C3 C4 C5 116.3(4) . .
C3 C4 C11 121.6(4) . .
C5 C4 C11 122.1(4) . .
C6 C5 C4 124.8(4) . .
C6 C5 H5 117.6 . .
C4 C5 H5 117.6 . .
C5 C6 C1 117.9(4) . .
C5 C6 C7 121.4(4) . .
C1 C6 C7 120.7(4) . .
C6 C7 C8 112.3(4) . .
C6 C7 C9 109.4(4) . .
C8 C7 C9 107.6(4) . .
C6 C7 C10 110.2(4) . .
C8 C7 C10 106.7(4) . .
C9 C7 C10 110.5(4) . .
C7 C8 H8A 109.5 . .
C7 C8 H8B 109.5 . .
H8A C8 H8B 109.5 . .
C7 C8 H8C 109.5 . .
H8A C8 H8C 109.5 . .
H8B C8 H8C 109.5 . .
C7 C9 H9A 109.5 . .
C7 C9 H9B 109.5 . .
H9A C9 H9B 109.5 . .
C7 C9 H9C 109.5 . .
H9A C9 H9C 109.5 . .
H9B C9 H9C 109.5 . .
C7 C10 H10A 109.5 . .
C7 C10 H10B 109.5 . .
H10A C10 H10B 109.5 . .
C7 C10 H10C 109.5 . .
H10A C10 H10C 109.5 . .
H10B C10 H10C 109.5 . .
C12 C11 C13 110.5(4) . .
C12 C11 C14 108.4(4) . .
C13 C11 C14 107.0(4) . .
C12 C11 C4 108.5(4) . .
C13 C11 C4 111.3(4) . .
C14 C11 C4 111.1(4) . .
C11 C12 H12A 109.5 . .
C11 C12 H12B 109.5 . .
H12A C12 H12B 109.5 . .
C11 C12 H12C 109.5 . .
H12A C12 H12C 109.5 . .
H12B C12 H12C 109.5 . .
C11 C13 H13A 109.5 . .
C11 C13 H13B 109.5 . .
H13A C13 H13B 109.5 . .
C11 C13 H13C 109.5 . .
H13A C13 H13C 109.5 . .
H13B C13 H13C 109.5 . .
C11 C14 H14A 109.5 . .
C11 C14 H14B 109.5 . .
H14A C14 H14B 109.5 . .
C11 C14 H14C 109.5 . .
H14A C14 H14C 109.5 . .
H14B C14 H14C 109.5 . .
N1 C15 C2 126.4(4) . .
N1 C15 H15 116.8 . .
C2 C15 H15 116.8 . .
N1 C16 C17 109.2(4) . .
N1 C16 H16A 109.8 . .
C17 C16 H16A 109.8 . .
N1 C16 H16B 109.8 . .
C17 C16 H16B 109.8 . .
H16A C16 H16B 108.3 . .
C18 C17 C16 112.4(4) . .
C18 C17 H17A 109.1 . .
C16 C17 H17A 109.1 . .
C18 C17 H17B 109.1 . .
C16 C17 H17B 109.1 . .
H17A C17 H17B 107.9 . .
O2 C18 C17 112.7(4) . .
O2 C18 H18A 109.1 . .
C17 C18 H18A 109.1 . .
O2 C18 H18B 109.1 . .
C17 C18 H18B 109.1 . .
H18A C18 H18B 107.8 . .
C20 C19 Al1 115.3(3) . .
C20 C19 H19A 108.4 . .
Al1 C19 H19A 108.4 . .
C20 C19 H19B 108.4 . .
Al1 C19 H19B 108.4 . .
H19A C19 H19B 107.5 . .
C19 C20 H20A 109.5 . .
C19 C20 H20B 109.5 . .
H20A C20 H20B 109.5 . .
C19 C20 H20C 109.5 . .
H20A C20 H20C 109.5 . .
H20B C20 H20C 109.5 . .
O3 C21 C26 121.3(4) . .
O3 C21 C22 120.1(4) . .
C26 C21 C22 118.6(4) . .
C23 C22 C21 120.1(4) . .
C23 C22 C35 118.2(4) . .
C21 C22 C35 121.6(4) . .
C24 C23 C22 122.1(5) . .
C24 C23 H23 119.0 . .
C22 C23 H23 119.0 . .
C23 C24 C25 116.5(5) . .
C23 C24 C31 122.7(5) . .
C25 C24 C31 120.8(5) . .
C26 C25 C24 124.9(5) . .
C26 C25 H25 117.5 . .
C24 C25 H25 117.5 . .
C25 C26 C21 117.8(4) . .
C25 C26 C27 121.5(4) . .
C21 C26 C27 120.6(4) . .
C26 C27 C28 112.0(4) . .
C26 C27 C29 109.1(4) . .
C28 C27 C29 107.2(5) . .
C26 C27 C30 110.2(4) . .
C28 C27 C30 107.5(5) . .
C29 C27 C30 110.7(5) . .
C27 C28 H28A 109.5 . .
C27 C28 H28B 109.5 . .
H28A C28 H28B 109.5 . .
C27 C28 H28C 109.5 . .
H28A C28 H28C 109.5 . .
H28B C28 H28C 109.5 . .
C27 C29 H29A 109.5 . .
C27 C29 H29B 109.5 . .
H29A C29 H29B 109.5 . .
C27 C29 H29C 109.5 . .
H29A C29 H29C 109.5 . .
H29B C29 H29C 109.5 . .
C27 C30 H30A 109.5 . .
C27 C30 H30B 109.5 . .
H30A C30 H30B 109.5 . .
C27 C30 H30C 109.5 . .
H30A C30 H30C 109.5 . .
H30B C30 H30C 109.5 . .
C32 C31 C33 128(4) . .
C32 C31 C33A 119(4) . .
C33 C31 C33A 12(6) . .
C32 C31 C34A 76.0(9) . .
C33 C31 C34A 113(4) . .
C33A C31 C34A 120(4) . .
C32 C31 C24 109.4(6) . .
C33 C31 C24 111(4) . .
C33A C31 C24 112(4) . .
C34A C31 C24 115.7(8) . .
C32 C31 C34 106.6(9) . .
C33 C31 C34 91(3) . .
C33A C31 C34 102(3) . .
C34A C31 C34 30.7(8) . .
C24 C31 C34 107.0(7) . .
C32 C31 C32A 35.2(6) . .
C33 C31 C32A 102(3) . .
C33A C31 C32A 91(3) . .
C34A C31 C32A 108.7(9) . .
C24 C31 C32A 105.4(6) . .
C34 C31 C32A 137.3(8) . .
C31 C32 H32A 109.5 . .
C31 C32 H32B 109.5 . .
C31 C32 H32C 109.5 . .
C31 C33 H33A 109.5 . .
C31 C33 H33B 109.5 . .
C31 C33 H33C 109.5 . .
C31 C34 H34A 109.5 . .
C31 C34 H34B 109.5 . .
C31 C34 H34C 109.5 . .
N2 C35 C22 126.5(4) . .
N2 C35 H35 116.8 . .
C22 C35 H35 116.8 . .
N2 C36 C37 109.0(4) . .
N2 C36 H36A 109.9 . .
C37 C36 H36A 109.9 . .
N2 C36 H36B 109.9 . .
C37 C36 H36B 109.9 . .
H36A C36 H36B 108.3 . .
C38 C37 C36 112.6(4) . .
C38 C37 H37A 109.1 . .
C36 C37 H37A 109.1 . .
C38 C37 H37B 109.1 . .
C36 C37 H37B 109.1 . .
H37A C37 H37B 107.8 . .
O4 C38 C37 113.1(4) . .
O4 C38 H38A 109.0 . .
C37 C38 H38A 109.0 . .
O4 C38 H38B 109.0 . .
C37 C38 H38B 109.0 . .
H38A C38 H38B 107.8 . .
C40 C39 Al2 120.8(4) . .
C40 C39 H39A 107.1 . .
Al2 C39 H39A 107.1 . .
C40 C39 H39B 107.1 . .
Al2 C39 H39B 107.1 . .
H39A C39 H39B 106.8 . .
C39 C40 H40A 109.5 . .
C39 C40 H40B 109.5 . .
H40A C40 H40B 109.5 . .
C39 C40 H40C 109.5 . .
H40A C40 H40C 109.5 . .
H40B C40 H40C 109.5 . .
O5 C41 C42 120.6(4) . .
O5 C41 C46 121.1(4) . .
C42 C41 C46 118.2(4) . .
C41 C42 C43 121.0(4) . .
C41 C42 C55 121.3(4) . .
C43 C42 C55 117.5(4) . .
C44 C43 C42 121.7(4) . .
C44 C43 H43 119.1 . .
C42 C43 H43 119.1 . .
C43 C44 C45 116.0(5) . .
C43 C44 C51 122.6(5) . .
C45 C44 C51 121.4(4) . .
C46 C45 C44 124.8(5) . .
C46 C45 H45 117.6 . .
C44 C45 H45 117.6 . .
C45 C46 C41 118.2(4) . .
C45 C46 C47 120.9(4) . .
C41 C46 C47 120.9(4) . .
C50 C47 C49 110.8(4) . .
C50 C47 C48 107.2(5) . .
C49 C47 C48 107.6(4) . .
C50 C47 C46 110.0(4) . .
C49 C47 C46 109.0(4) . .
C48 C47 C46 112.2(4) . .
C47 C48 H48A 109.5 . .
C47 C48 H48B 109.5 . .
H48A C48 H48B 109.5 . .
C47 C48 H48C 109.5 . .
H48A C48 H48C 109.5 . .
H48B C48 H48C 109.5 . .
C47 C49 H49A 109.5 . .
C47 C49 H49B 109.5 . .
H49A C49 H49B 109.5 . .
C47 C49 H49C 109.5 . .
H49A C49 H49C 109.5 . .
H49B C49 H49C 109.5 . .
C47 C50 H50A 109.5 . .
C47 C50 H50B 109.5 . .
H50A C50 H50B 109.5 . .
C47 C50 H50C 109.5 . .
H50A C50 H50C 109.5 . .
H50B C50 H50C 109.5 . .
C53A C51 C52 127.9(16) . .
C53A C51 C53 25.6(10) . .
C52 C51 C53 112.0(6) . .
C53A C51 C44 115.1(15) . .
C52 C51 C44 110.2(5) . .
C53 C51 C44 112.4(5) . .
C53A C51 C54A 114.0(13) . .
C52 C51 C54A 66.2(12) . .
C53 C51 C54A 130.6(11) . .
C44 C51 C54A 113.9(12) . .
C53A C51 C54 79.3(11) . .
C52 C51 C54 108.6(6) . .
C53 C51 C54 103.8(5) . .
C44 C51 C54 109.6(5) . .
C54A C51 C54 44.0(12) . .
C53A C51 C52A 108.6(13) . .
C52 C51 C52A 37.8(11) . .
C53 C51 C52A 84.6(13) . .
C44 C51 C52A 99.4(14) . .
C54A C51 C52A 103.8(12) . .
C54 C51 C52A 143.2(14) . .
C51 C52 H52A 109.5 . .
C51 C52 H52B 109.5 . .
C51 C52 H52C 109.5 . .
C51 C53 H53A 109.5 . .
C51 C53 H53B 109.5 . .
C51 C53 H53C 109.5 . .
C51 C54 H54A 109.5 . .
C51 C54 H54B 109.5 . .
C51 C54 H54C 109.5 . .
N3 C55 C42 126.5(4) . .
N3 C55 H55 116.8 . .
C42 C55 H55 116.8 . .
N3 C56 C57 108.7(4) . .
N3 C56 H56A 110.0 . .
C57 C56 H56A 110.0 . .
N3 C56 H56B 110.0 . .
C57 C56 H56B 110.0 . .
H56A C56 H56B 108.3 . .
C58 C57 C56 113.6(4) . .
C58 C57 H57A 108.8 . .
C56 C57 H57A 108.8 . .
C58 C57 H57B 108.8 . .
C56 C57 H57B 108.8 . .
H57A C57 H57B 107.7 . .
O6 C58 C57 112.1(4) . .
O6 C58 H58A 109.2 . .
C57 C58 H58A 109.2 . .
O6 C58 H58B 109.2 . .
C57 C58 H58B 109.2 . .
H58A C58 H58B 107.9 . .
C60 C59 Al3 115.3(4) . .
C60 C59 H59A 108.5 . .
Al3 C59 H59A 108.5 . .
C60 C59 H59B 108.5 . .
Al3 C59 H59B 108.5 . .
H59A C59 H59B 107.5 . .
C59 C60 H60A 109.5 . .
C59 C60 H60B 109.5 . .
H60A C60 H60B 109.5 . .
C59 C60 H60C 109.5 . .
H60A C60 H60C 109.5 . .
H60B C60 H60C 109.5 . .
C31 C32A H32D 109.5 . .
C31 C32A H32E 109.5 . .
H32D C32A H32E 109.5 . .
C31 C32A H32F 109.5 . .
H32D C32A H32F 109.5 . .
H32E C32A H32F 109.5 . .
C31 C33A H33D 109.5 . .
C31 C33A H33E 109.5 . .
H33D C33A H33E 109.5 . .
C31 C33A H33F 109.5 . .
H33D C33A H33F 109.5 . .
H33E C33A H33F 109.5 . .
C31 C34A H34D 109.5 . .
C31 C34A H34E 109.5 . .
H34D C34A H34E 109.5 . .
C31 C34A H34F 109.5 . .
H34D C34A H34F 109.5 . .
H34E C34A H34F 109.5 . .
C51 C52A H52D 109.5 . .
C51 C52A H52E 109.5 . .
H52D C52A H52E 109.5 . .
C51 C52A H52F 109.5 . .
H52D C52A H52F 109.5 . .
H52E C52A H52F 109.5 . .
C51 C53A H53D 109.5 . .
C51 C53A H53E 109.5 . .
H53D C53A H53E 109.5 . .
C51 C53A H53F 109.5 . .
H53D C53A H53F 109.5 . .
H53E C53A H53F 109.5 . .
C51 C54A H54D 109.5 . .
C51 C54A H54E 109.5 . .
H54D C54A H54E 109.5 . .
C51 C54A H54F 109.5 . .
H54D C54A H54F 109.5 . .
H54E C54A H54F 109.5 . .

loop_
_geom_bond_atom_site_label_1
_geom_bond_atom_site_label_2
_geom_bond_distance
_geom_bond_site_symmetry_2
Al1 O1 1.796(3) .
Al1 O2 1.846(3) .
Al1 O2 1.915(3) 3_655
Al1 C19 1.992(5) .
Al1 N1 2.030(4) .
Al1 Al1 2.944(2) 3_655
Al2 O3 1.793(3) .
Al2 O4 1.846(3) .
Al2 O6 1.923(4) .
Al2 C39 2.000(5) .
Al2 N2 2.028(4) .
Al2 Al3 2.951(2) .
Al3 O5 1.797(3) .
Al3 O6 1.843(3) .
Al3 O4 1.907(3) .
Al3 C59 1.988(5) .
Al3 N3 2.022(4) .
O1 C1 1.325(5) .
O2 C18 1.433(5) .
O2 Al1 1.915(3) 3_655
O3 C21 1.324(5) .
O4 C38 1.436(5) .
O5 C41 1.325(6) .
O6 C58 1.435(5) .
N1 C15 1.282(5) .
N1 C16 1.472(5) .
N2 C35 1.278(6) .
N2 C36 1.472(6) .
N3 C55 1.285(6) .
N3 C56 1.466(6) .
C1 C2 1.419(6) .
C1 C6 1.424(6) .
C2 C3 1.409(6) .
C2 C15 1.438(6) .
C3 C4 1.373(6) .
C3 H3 0.9500 .
C4 C5 1.409(6) .
C4 C11 1.539(6) .
C5 C6 1.396(6) .
C5 H5 0.9500 .
C6 C7 1.530(6) .
C7 C8 1.536(6) .
C7 C9 1.536(7) .
C7 C10 1.551(7) .
C8 H8A 0.9800 .
C8 H8B 0.9800 .
C8 H8C 0.9800 .
C9 H9A 0.9800 .
C9 H9B 0.9800 .
C9 H9C 0.9800 .
C10 H10A 0.9800 .
C10 H10B 0.9800 .
C10 H10C 0.9800 .
C11 C12 1.517(6) .
C11 C13 1.522(6) .
C11 C14 1.536(7) .
C12 H12A 0.9800 .
C12 H12B 0.9800 .
C12 H12C 0.9800 .
C13 H13A 0.9800 .
C13 H13B 0.9800 .
C13 H13C 0.9800 .
C14 H14A 0.9800 .
C14 H14B 0.9800 .
C14 H14C 0.9800 .
C15 H15 0.9500 .
C16 C17 1.520(6) .
C16 H16A 0.9900 .
C16 H16B 0.9900 .
C17 C18 1.517(6) .
C17 H17A 0.9900 .
C17 H17B 0.9900 .
C18 H18A 0.9900 .
C18 H18B 0.9900 .
C19 C20 1.509(7) .
C19 H19A 0.9900 .
C19 H19B 0.9900 .
C20 H20A 0.9800 .
C20 H20B 0.9800 .
C20 H20C 0.9800 .
C21 C26 1.416(6) .
C21 C22 1.421(6) .
C22 C23 1.405(7) .
C22 C35 1.439(7) .
C23 C24 1.373(7) .
C23 H23 0.9500 .
C24 C25 1.398(7) .
C24 C31 1.535(7) .
C25 C26 1.384(7) .
C25 H25 0.9500 .
C26 C27 1.535(7) .
C27 C28 1.536(7) .
C27 C29 1.538(7) .
C27 C30 1.550(7) .
C28 H28A 0.9800 .
C28 H28B 0.9800 .
C28 H28C 0.9800 .
C29 H29A 0.9800 .
C29 H29B 0.9800 .
C29 H29C 0.9800 .
C30 H30A 0.9800 .
C30 H30B 0.9800 .
C30 H30C 0.9800 .
C31 C32 1.494(11) .
C31 C33 1.513(15) .
C31 C33A 1.514(15) .
C31 C34A 1.514(13) .
C31 C34 1.602(13) .
C31 C32A 1.612(13) .
C32 H32A 0.9800 .
C32 H32B 0.9800 .
C32 H32C 0.9800 .
C33 H33A 0.9800 .
C33 H33B 0.9800 .
C33 H33C 0.9800 .
C34 H34A 0.9800 .
C34 H34B 0.9800 .
C34 H34C 0.9800 .
C35 H35 0.9500 .
C36 C37 1.520(7) .
C36 H36A 0.9900 .
C36 H36B 0.9900 .
C37 C38 1.515(7) .
C37 H37A 0.9900 .
C37 H37B 0.9900 .
C38 H38A 0.9900 .
C38 H38B 0.9900 .
C39 C40 1.509(8) .
C39 H39A 0.9900 .
C39 H39B 0.9900 .
C40 H40A 0.9800 .
C40 H40B 0.9800 .
C40 H40C 0.9800 .
C41 C42 1.409(6) .
C41 C46 1.413(6) .
C42 C43 1.411(7) .
C42 C55 1.442(6) .
C43 C44 1.374(7) .
C43 H43 0.9500 .
C44 C45 1.407(7) .
C44 C51 1.533(7) .
C45 C46 1.387(7) .
C45 H45 0.9500 .
C46 C47 1.543(7) .
C47 C50 1.535(8) .
C47 C49 1.535(7) .
C47 C48 1.537(7) .
C48 H48A 0.9800 .
C48 H48B 0.9800 .
C48 H48C 0.9800 .
C49 H49A 0.9800 .
C49 H49B 0.9800 .
C49 H49C 0.9800 .
C50 H50A 0.9800 .
C50 H50B 0.9800 .
C50 H50C 0.9800 .
C51 C53A 1.447(16) .
C51 C52 1.488(9) .
C51 C53 1.522(8) .
C51 C54A 1.535(16) .
C51 C54 1.581(8) .
C51 C52A 1.585(18) .
C52 H52A 0.9800 .
C52 H52B 0.9800 .
C52 H52C 0.9800 .
C53 H53A 0.9800 .
C53 H53B 0.9800 .
C53 H53C 0.9800 .
C54 H54A 0.9800 .
C54 H54B 0.9800 .
C54 H54C 0.9800 .
C55 H55 0.9500 .
C56 C57 1.524(8) .
C56 H56A 0.9900 .
C56 H56B 0.9900 .
C57 C58 1.506(7) .
C57 H57A 0.9900 .
C57 H57B 0.9900 .
C58 H58A 0.9900 .
C58 H58B 0.9900 .
C59 C60 1.471(8) .
C59 H59A 0.9900 .
C59 H59B 0.9900 .
C60 H60A 0.9800 .
C60 H60B 0.9800 .
C60 H60C 0.9800 .
C32A H32D 0.9800 .
C32A H32E 0.9800 .
C32A H32F 0.9800 .
C33A H33D 0.9800 .
C33A H33E 0.9800 .
C33A H33F 0.9800 .
C34A H34D 0.9800 .
C34A H34E 0.9800 .
C34A H34F 0.9800 .
C52A H52D 0.9800 .
C52A H52E 0.9800 .
C52A H52F 0.9800 .
C53A H53D 0.9800 .
C53A H53E 0.9800 .
C53A H53F 0.9800 .
C54A H54D 0.9800 .
C54A H54E 0.9800 .
C54A H54F 0.9800 .

loop_
_geom_torsion_atom_site_label_1
_geom_torsion_atom_site_label_2
_geom_torsion_atom_site_label_3
_geom_torsion_atom_site_label_4
_geom_torsion
_geom_torsion_site_symmetry_1
_geom_torsion_site_symmetry_4
O3 Al2 Al3 O5 -73.66(18) . .
O4 Al2 Al3 O5 45.41(19) . .
O6 Al2 Al3 O5 -120.6(2) . .
C39 Al2 Al3 O5 156.5(2) . .
N2 Al2 Al3 O5 38.0(2) . .
O3 Al2 Al3 O6 46.94(19) . .
O4 Al2 Al3 O6 166.0(2) . .
C39 Al2 Al3 O6 -82.9(2) . .
N2 Al2 Al3 O6 158.6(2) . .
O3 Al2 Al3 O4 -119.1(2) . .
O6 Al2 Al3 O4 -166.0(2) . .
C39 Al2 Al3 O4 111.1(3) . .
N2 Al2 Al3 O4 -7.4(2) . .
O3 Al2 Al3 C59 154.5(2) . .
O4 Al2 Al3 C59 -86.5(2) . .
O6 Al2 Al3 C59 107.5(2) . .
C39 Al2 Al3 C59 24.6(3) . .
N2 Al2 Al3 C59 -93.9(2) . .
O3 Al2 Al3 N3 38.4(2) . .
O4 Al2 Al3 N3 157.5(2) . .
O6 Al2 Al3 N3 -8.5(2) . .
C39 Al2 Al3 N3 -91.4(2) . .
N2 Al2 Al3 N3 150.1(2) . .
O2 Al1 O1 C1 88.3(4) . .
O2 Al1 O1 C1 158.9(4) 3_655 .
C19 Al1 O1 C1 -97.2(4) . .
N1 Al1 O1 C1 1.3(4) . .
Al1 Al1 O1 C1 135.0(3) 3_655 .
O1 Al1 O2 C18 -125.4(3) . .
O2 Al1 O2 C18 158.1(3) 3_655 .
C19 Al1 O2 C18 60.2(4) . .
N1 Al1 O2 C18 -38.3(4) . .
Al1 Al1 O2 C18 147.4(4) 3_655 .
O1 Al1 O2 Al1 87.3(2) . 3_655
O2 Al1 O2 Al1 10.77(19) 3_655 3_655
C19 Al1 O2 Al1 -87.2(2) . 3_655
N1 Al1 O2 Al1 174.31(15) . 3_655
O4 Al2 O3 C21 89.5(4) . .
O6 Al2 O3 C21 160.9(4) . .
C39 Al2 O3 C21 -98.2(4) . .
N2 Al2 O3 C21 2.3(4) . .
Al3 Al2 O3 C21 134.5(4) . .
O3 Al2 O4 C38 -123.5(4) . .
O6 Al2 O4 C38 158.6(4) . .
C39 Al2 O4 C38 64.4(4) . .
N2 Al2 O4 C38 -36.0(4) . .
Al3 Al2 O4 C38 149.9(5) . .
O3 Al2 O4 Al3 86.6(2) . .
O6 Al2 O4 Al3 8.73(14) . .
C39 Al2 O4 Al3 -85.4(2) . .
N2 Al2 O4 Al3 174.11(16) . .
O5 Al3 O4 C38 65.3(3) . .
O6 Al3 O4 C38 -162.9(3) . .
C59 Al3 O4 C38 -49.9(4) . .
N3 Al3 O4 C38 150.5(5) . .
Al2 Al3 O4 C38 -153.8(4) . .
O5 Al3 O4 Al2 -140.87(16) . .
O6 Al3 O4 Al2 -9.09(15) . .
C59 Al3 O4 Al2 103.9(2) . .
N3 Al3 O4 Al2 -55.7(5) . .
O6 Al3 O5 C41 87.7(5) . .
O4 Al3 O5 C41 159.0(4) . .
C59 Al3 O5 C41 -98.0(5) . .
N3 Al3 O5 C41 0.3(4) . .
Al2 Al3 O5 C41 133.3(4) . .
O5 Al3 O6 C58 -124.3(4) . .
O4 Al3 O6 C58 158.5(4) . .
C59 Al3 O6 C58 61.4(4) . .
N3 Al3 O6 C58 -36.9(4) . .
Al2 Al3 O6 C58 149.8(4) . .
O5 Al3 O6 Al2 85.9(2) . .
O4 Al3 O6 Al2 8.71(14) . .
C59 Al3 O6 Al2 -88.4(2) . .
N3 Al3 O6 Al2 173.30(16) . .
O3 Al2 O6 C58 66.8(3) . .
O4 Al2 O6 C58 -162.6(3) . .
C39 Al2 O6 C58 -47.0(4) . .
N2 Al2 O6 C58 153.6(4) . .
Al3 Al2 O6 C58 -153.6(4) . .
O3 Al2 O6 Al3 -139.58(16) . .
O4 Al2 O6 Al3 -9.02(15) . .
C39 Al2 O6 Al3 106.7(2) . .
N2 Al2 O6 Al3 -52.8(5) . .
O1 Al1 N1 C15 -3.3(4) . .
O2 Al1 N1 C15 -135.2(4) . .
O2 Al1 N1 C15 -89.2(5) 3_655 .
C19 Al1 N1 C15 110.4(4) . .
Al1 Al1 N1 C15 -130.6(3) 3_655 .
O1 Al1 N1 C16 175.7(3) . .
O2 Al1 N1 C16 43.9(3) . .
O2 Al1 N1 C16 89.8(5) 3_655 .
C19 Al1 N1 C16 -70.6(3) . .
Al1 Al1 N1 C16 48.4(3) 3_655 .
O3 Al2 N2 C35 -3.6(4) . .
O4 Al2 N2 C35 -132.6(4) . .
O6 Al2 N2 C35 -90.5(6) . .
C39 Al2 N2 C35 110.0(4) . .
Al3 Al2 N2 C35 -128.0(4) . .
O3 Al2 N2 C36 173.0(3) . .
O4 Al2 N2 C36 43.9(3) . .
O6 Al2 N2 C36 86.0(5) . .
C39 Al2 N2 C36 -73.5(4) . .
Al3 Al2 N2 C36 48.5(4) . .
O5 Al3 N3 C55 -4.4(4) . .
O6 Al3 N3 C55 -134.6(4) . .
O4 Al3 N3 C55 -89.7(6) . .
C59 Al3 N3 C55 110.4(4) . .
Al2 Al3 N3 C55 -129.2(4) . .
O5 Al3 N3 C56 174.1(4) . .
O6 Al3 N3 C56 44.0(4) . .
O4 Al3 N3 C56 88.8(5) . .
C59 Al3 N3 C56 -71.0(4) . .
Al2 Al3 N3 C56 49.3(4) . .
Al1 O1 C1 C2 0.8(6) . .
Al1 O1 C1 C6 -178.1(3) . .
O1 C1 C2 C3 -177.9(4) . .
C6 C1 C2 C3 1.0(6) . .
O1 C1 C2 C15 -1.8(6) . .
C6 C1 C2 C15 177.1(4) . .
C1 C2 C3 C4 0.7(6) . .
C15 C2 C3 C4 -175.5(4) . .
C2 C3 C4 C5 -1.9(6) . .
C2 C3 C4 C11 179.4(4) . .
C3 C4 C5 C6 1.5(6) . .
C11 C4 C5 C6 -179.8(4) . .
C4 C5 C6 C1 0.1(6) . .
C4 C5 C6 C7 179.7(4) . .
O1 C1 C6 C5 177.6(4) . .
C2 C1 C6 C5 -1.3(6) . .
O1 C1 C6 C7 -2.1(6) . .
C2 C1 C6 C7 179.0(4) . .
C5 C6 C7 C8 -1.8(6) . .
C1 C6 C7 C8 177.8(4) . .
C5 C6 C7 C9 117.6(4) . .
C1 C6 C7 C9 -62.8(5) . .
C5 C6 C7 C10 -120.7(4) . .
C1 C6 C7 C10 58.9(5) . .
C3 C4 C11 C12 84.5(5) . .
C5 C4 C11 C12 -94.1(5) . .
C3 C4 C11 C13 -153.7(4) . .
C5 C4 C11 C13 27.7(6) . .
C3 C4 C11 C14 -34.6(5) . .
C5 C4 C11 C14 146.8(4) . .
C16 N1 C15 C2 -175.7(4) . .
Al1 N1 C15 C2 3.4(6) . .
C3 C2 C15 N1 175.8(4) . .
C1 C2 C15 N1 -0.4(7) . .
C15 N1 C16 C17 114.5(4) . .
Al1 N1 C16 C17 -64.6(5) . .
N1 C16 C17 C18 67.7(5) . .
Al1 O2 C18 C17 50.4(5) . .
Al1 O2 C18 C17 -166.8(3) 3_655 .
C16 C17 C18 O2 -57.6(5) . .
O1 Al1 C19 C20 5.0(5) . .
O2 Al1 C19 C20 -179.5(4) . .
O2 Al1 C19 C20 100.3(4) 3_655 .
N1 Al1 C19 C20 -87.3(4) . .
Al1 Al1 C19 C20 139.1(4) 3_655 .
Al2 O3 C21 C26 -179.5(3) . .
Al2 O3 C21 C22 0.9(7) . .
O3 C21 C22 C23 179.8(4) . .
C26 C21 C22 C23 0.2(6) . .
O3 C21 C22 C35 -3.8(6) . .
C26 C21 C22 C35 176.5(4) . .
C21 C22 C23 C24 0.2(7) . .
C35 C22 C23 C24 -176.3(4) . .
C22 C23 C24 C25 -0.5(7) . .
C22 C23 C24 C31 -179.3(5) . .
C23 C24 C25 C26 0.6(8) . .
C31 C24 C25 C26 179.4(5) . .
C24 C25 C26 C21 -0.2(7) . .
C24 C25 C26 C27 -179.6(5) . .
O3 C21 C26 C25 -179.8(4) . .
C22 C21 C26 C25 -0.2(6) . .
O3 C21 C26 C27 -0.4(7) . .
C22 C21 C26 C27 179.3(4) . .
C25 C26 C27 C28 -4.4(7) . .
C21 C26 C27 C28 176.2(5) . .
C25 C26 C27 C29 114.2(5) . .
C21 C26 C27 C29 -65.2(6) . .
C25 C26 C27 C30 -124.1(5) . .
C21 C26 C27 C30 56.5(6) . .
C23 C24 C31 C32 78.3(10) . .
C25 C24 C31 C32 -100.4(9) . .
C23 C24 C31 C33 -135(3) . .
C25 C24 C31 C33 46(3) . .
C23 C24 C31 C33A -148(3) . .
C25 C24 C31 C33A 33(3) . .
C23 C24 C31 C34A -5.1(12) . .
C25 C24 C31 C34A 176.2(10) . .
C23 C24 C31 C34 -36.7(10) . .
C25 C24 C31 C34 144.5(8) . .
C23 C24 C31 C32A 115.1(8) . .
C25 C24 C31 C32A -63.7(8) . .
C36 N2 C35 C22 -174.5(4) . .
Al2 N2 C35 C22 2.0(7) . .
C23 C22 C35 N2 178.7(4) . .
C21 C22 C35 N2 2.2(7) . .
C35 N2 C36 C37 110.9(5) . .
Al2 N2 C36 C37 -65.9(5) . .
N2 C36 C37 C38 68.2(5) . .
Al2 O4 C38 C37 46.9(6) . .
Al3 O4 C38 C37 -167.2(3) . .
C36 C37 C38 O4 -55.6(6) . .
O3 Al2 C39 C40 74.5(6) . .
O4 Al2 C39 C40 -112.2(5) . .
O6 Al2 C39 C40 168.7(5) . .
N2 Al2 C39 C40 -18.7(6) . .
Al3 Al2 C39 C40 -153.4(5) . .
Al3 O5 C41 C42 4.2(7) . .
Al3 O5 C41 C46 -175.4(3) . .
O5 C41 C42 C43 -179.8(4) . .
C46 C41 C42 C43 -0.2(7) . .
O5 C41 C42 C55 -5.5(7) . .
C46 C41 C42 C55 174.1(4) . .
C41 C42 C43 C44 0.8(7) . .
C55 C42 C43 C44 -173.7(5) . .
C42 C43 C44 C45 -0.8(7) . .
C42 C43 C44 C51 179.6(5) . .
C43 C44 C45 C46 0.2(8) . .
C51 C44 C45 C46 179.8(5) . .
C44 C45 C46 C41 0.4(7) . .
C44 C45 C46 C47 179.9(5) . .
O5 C41 C46 C45 179.3(4) . .
C42 C41 C46 C45 -0.4(7) . .
O5 C41 C46 C47 -0.2(7) . .
C42 C41 C46 C47 -179.9(4) . .
C45 C46 C47 C50 -123.2(5) . .
C41 C46 C47 C50 56.3(6) . .
C45 C46 C47 C49 115.1(5) . .
C41 C46 C47 C49 -65.4(6) . .
C45 C46 C47 C48 -4.0(7) . .
C41 C46 C47 C48 175.5(5) . .
C43 C44 C51 C53A -122.9(13) . .
C45 C44 C51 C53A 57.5(14) . .
C43 C44 C51 C52 83.6(8) . .
C45 C44 C51 C52 -96.0(7) . .
C43 C44 C51 C53 -150.7(5) . .
C45 C44 C51 C53 29.7(7) . .
C43 C44 C51 C54A 11.5(15) . .
C45 C44 C51 C54A -168.1(14) . .
C43 C44 C51 C54 -35.8(7) . .
C45 C44 C51 C54 144.6(5) . .
C43 C44 C51 C52A 121.3(14) . .
C45 C44 C51 C52A -58.3(14) . .
C56 N3 C55 C42 -174.4(4) . .
Al3 N3 C55 C42 4.2(7) . .
C41 C42 C55 N3 1.3(7) . .
C43 C42 C55 N3 175.8(5) . .
C55 N3 C56 C57 113.7(5) . .
Al3 N3 C56 C57 -65.0(5) . .
N3 C56 C57 C58 68.3(5) . .
Al3 O6 C58 C57 47.6(6) . .
Al2 O6 C58 C57 -166.7(3) . .
C56 C57 C58 O6 -56.2(5) . .
O5 Al3 C59 C60 13.6(6) . .
O6 Al3 C59 C60 -171.2(5) . .
O4 Al3 C59 C60 108.6(6) . .
N3 Al3 C59 C60 -78.8(6) . .
Al2 Al3 C59 C60 147.0(5) . .
